data_4106562
loop_
_publ_author_name
'Brandon R. Galan'
'Julia Sch\"offel'
'John C. Linehan'
'Candace Seu'
'Aaron M. Appel'
'John A. S. Roberts'
'Monte L. Helm'
'Uriah J. Kilgore'
'Jenny Y. Yang'
'Daniel L. DuBois'
'Clifford P. Kubiak'

_publ_section_title
;
 Electrocatalytic Oxidation of Formate by [Ni(PR2NR'2)2(CH3CN)]2+
 Complexes
;
_journal_name_full 'Journal of the American Chemical Society'
_journal_page_first 12767
_journal_page_last 12779
_journal_paper_doi 10.1021/ja204489e
_journal_volume 133
_journal_year 2011
_chemical_formula_moiety '8(C58.06 H71.05 N5 Ni P4), 1.52(C8 H20 B2 F8 O2), B5 F20.12, 8'
_chemical_formula_sum 'C59.5 H74.75 B2 F8 N5 Ni O0.38 P4'
_chemical_formula_weight 1222.20
_chemical_name_common '[Ni(PCy2NPh2)(PPh2NPh2)(MeCN)](BF4)2'
_chemical_name_systematic
; 
 ? 
;
_space_group_IT_number 88
_symmetry_cell_setting tetragonal
_symmetry_space_group_name_Hall '-I 4ad'
_symmetry_space_group_name_H-M 'I 41/a :2'
_atom_sites_solution_hydrogens geom
_atom_sites_solution_primary direct
_atom_sites_solution_secondary difmap
_audit_creation_method SHELXL-97
_cell_angle_alpha 90.00
_cell_angle_beta 90.00
_cell_angle_gamma 90.00
_cell_formula_units_Z 16
_cell_length_a 24.3203(12)
_cell_length_b 24.3203(12)
_cell_length_c 40.3230(19)
_cell_measurement_reflns_used 9762
_cell_measurement_temperature 293(2)
_cell_measurement_theta_max 25.85
_cell_measurement_theta_min 2.34
_cell_volume 23850(2)
_computing_cell_refinement 'Bruker SAINT'
_computing_data_collection 'Bruker APEX2'
_computing_data_reduction 'Bruker SAINT'
_computing_molecular_graphics 'Bruker SHELXTL'
_computing_publication_material 'Bruker SHELXTL'
_computing_structure_refinement 'SHELXL-97 (Sheldrick, 1997)'
_computing_structure_solution 'SHELXS-97 (Sheldrick, 1990)'
_diffrn_ambient_temperature 293(2)
_diffrn_measured_fraction_theta_full 0.999
_diffrn_measured_fraction_theta_max 0.997
_diffrn_measurement_device_type 'Bruker APEX-II CCD'
_diffrn_measurement_method '\f and \w scans'
_diffrn_radiation_monochromator graphite
_diffrn_radiation_source 'fine-focus sealed tube'
_diffrn_radiation_type MoK\a
_diffrn_radiation_wavelength 0.71073
_diffrn_reflns_av_R_equivalents 0.0649
_diffrn_reflns_av_sigmaI/netI 0.0418
_diffrn_reflns_limit_h_max 29
_diffrn_reflns_limit_h_min -29
_diffrn_reflns_limit_k_max 25
_diffrn_reflns_limit_k_min -29
_diffrn_reflns_limit_l_max 49
_diffrn_reflns_limit_l_min -49
_diffrn_reflns_number 89418
_diffrn_reflns_theta_full 25.50
_diffrn_reflns_theta_max 25.93
_diffrn_reflns_theta_min 1.94
_diffrn_standards_number 0
_exptl_absorpt_coefficient_mu 0.502
_exptl_absorpt_correction_type none
_exptl_crystal_colour red
_exptl_crystal_density_diffrn 1.362
_exptl_crystal_description prism
_exptl_crystal_F_000 10236
_exptl_crystal_size_max 0.100
_exptl_crystal_size_mid 0.100
_exptl_crystal_size_min 0.100
_refine_diff_density_max 2.291
_refine_diff_density_min -1.688
_refine_diff_density_rms 0.103
_refine_ls_extinction_method none
_refine_ls_goodness_of_fit_ref 1.033
_refine_ls_hydrogen_treatment constr
_refine_ls_matrix_type full
_refine_ls_number_parameters 782
_refine_ls_number_reflns 11620
_refine_ls_number_restraints 98
_refine_ls_restrained_S_all 1.036
_refine_ls_R_factor_all 0.0855
_refine_ls_R_factor_gt 0.0640
_refine_ls_shift/su_max 0.001
_refine_ls_shift/su_mean 0.000
_refine_ls_structure_factor_coef Fsqd
_refine_ls_weighting_details 'calc w=1/[\s^2^(Fo^2^)+(0.1031P)^2^+139.1020P] where P=(Fo^2^+2Fc^2^)/3'
_refine_ls_weighting_scheme calc
_refine_ls_wR_factor_gt 0.1763
_refine_ls_wR_factor_ref 0.1949
_reflns_number_gt 8926
_reflns_number_total 11620
_reflns_threshold_expression >2sigma(I)
_cod_data_source_file ja204489e_si_005.cif
_cod_data_source_block js67_0ma
_cod_original_sg_symbol_H-M 'I 41/a'
_cod_original_formula_sum 'C59.50 H74.75 B2 F8 N5 Ni O0.38 P4'
_cod_database_code 4106562

loop_
_symmetry_equiv_pos_as_xyz
'x, y, z'
'-y+1/4, x+3/4, z+3/4'
'y+1/4, -x+1/4, z+1/4'
'-x, -y+1/2, z'
'x+1/2, y+1/2, z+1/2'
'-y+3/4, x+5/4, z+5/4'
'y+3/4, -x+3/4, z+3/4'
'-x+1/2, -y+1, z+1/2'
'-x, -y, -z'
'y-1/4, -x-3/4, -z-3/4'
'-y-1/4, x-1/4, -z-1/4'
'x, y-1/2, -z'
'-x+1/2, -y+1/2, -z+1/2'
'y+1/4, -x-1/4, -z-1/4'
'-y+1/4, x+1/4, -z+1/4'
'x+1/2, y, -z+1/2'

loop_
_atom_site_label
_atom_site_type_symbol
_atom_site_fract_x
_atom_site_fract_y
_atom_site_fract_z
_atom_site_U_iso_or_equiv
_atom_site_adp_type
_atom_site_occupancy
_atom_site_symmetry_multiplicity
_atom_site_calc_flag
_atom_site_refinement_flags
_atom_site_disorder_assembly
_atom_site_disorder_group
Ni1 Ni 0.181173(19) 0.590393(19) 0.062851(11) 0.01795(14) Uani 1 1 d . A .
P1 P 0.19462(4) 0.65244(4) 0.02160(2) 0.0207(2) Uani 1 1 d . . .
P2 P 0.15030(4) 0.54075(4) 0.02092(2) 0.0193(2) Uani 1 1 d . . .
P3 P 0.21579(4) 0.64051(4) 0.10396(2) 0.0195(2) Uani 1 1 d . . .
P4 P 0.24277(4) 0.52815(4) 0.08101(2) 0.0190(2) Uani 1 1 d . . .
N1 N 0.11354(15) 0.62160(14) -0.02102(8) 0.0268(7) Uani 1 1 d . . .
N2 N 0.25091(14) 0.56416(14) -0.00662(9) 0.0264(7) Uani 1 1 d . . .
N3 N 0.32202(14) 0.60112(13) 0.10378(9) 0.0248(7) Uani 1 1 d . . .
N4 N 0.19701(14) 0.54710(13) 0.14328(8) 0.0232(7) Uani 1 1 d . . .
N5 N 0.10397(13) 0.59668(13) 0.07984(8) 0.0229(7) Uani 1 1 d . . .
C1 C 0.13125(17) 0.66936(17) -0.00254(10) 0.0271(9) Uani 1 1 d . . .
H1A H 0.1023 0.6809 0.0125 0.033 Uiso 1 1 calc R . .
H1B H 0.1388 0.6994 -0.0177 0.033 Uiso 1 1 calc R . .
C2 C 0.23932(17) 0.62289(16) -0.01135(10) 0.0258(8) Uani 1 1 d . . .
H2A H 0.2216 0.6280 -0.0327 0.031 Uiso 1 1 calc R . .
H2B H 0.2738 0.6429 -0.0118 0.031 Uiso 1 1 calc R . .
C3 C 0.20236(16) 0.53045(17) -0.01232(10) 0.0255(8) Uani 1 1 d . . .
H3A H 0.2130 0.4920 -0.0130 0.031 Uiso 1 1 calc R . .
H3B H 0.1863 0.5399 -0.0336 0.031 Uiso 1 1 calc R . .
C4 C 0.09369(17) 0.57636(16) -0.00123(10) 0.0249(8) Uani 1 1 d . . .
H4A H 0.0749 0.5503 -0.0155 0.030 Uiso 1 1 calc R . .
H4B H 0.0673 0.5900 0.0148 0.030 Uiso 1 1 calc R . .
C5 C 0.3830(5) 0.6131(6) 0.1044(3) 0.019(2) Uani 0.63 1 d PU A 1
C6 C 0.4099(3) 0.6413(3) 0.07850(18) 0.0321(15) Uani 0.63 1 d P A 1
H6 H 0.3908 0.6505 0.0593 0.039 Uiso 0.63 1 calc PR A 1
C7 C 0.4649(3) 0.6553(3) 0.08174(19) 0.0369(17) Uani 0.63 1 d P A 1
H7 H 0.4831 0.6732 0.0646 0.044 Uiso 0.63 1 calc PR A 1
C8 C 0.4929(3) 0.6424(3) 0.1112(3) 0.0337(17) Uani 0.63 1 d P A 1
H8 H 0.5296 0.6522 0.1138 0.040 Uiso 0.63 1 calc PR A 1
C9 C 0.4662(4) 0.6154(4) 0.1358(2) 0.034(2) Uani 0.63 1 d P A 1
H9 H 0.4850 0.6065 0.1551 0.041 Uiso 0.63 1 calc PR A 1
C10 C 0.4104(3) 0.6007(3) 0.13251(17) 0.0295(15) Uani 0.63 1 d P A 1
H10 H 0.3925 0.5824 0.1497 0.035 Uiso 0.63 1 calc PR A 1
B3 B 0.4572(2) 0.7152(2) -0.01029(14) 0.080 Uiso 0.38 1 d PD B 1
F9 F 0.4902(4) 0.6695(3) -0.0121(2) 0.080 Uiso 0.38 1 d PD B 1
F10 F 0.4054(3) 0.6999(4) -0.0004(2) 0.080 Uiso 0.38 1 d PD B 1
F11 F 0.4788(3) 0.7517(3) 0.01227(19) 0.080 Uiso 0.38 1 d PD . 1
F12 F 0.4544(4) 0.7398(4) -0.04093(17) 0.080 Uiso 0.38 1 d PD B 1
C501 C 0.3728(11) 0.6136(11) 0.1154(5) 0.024(5) Uani 0.38 1 d PU A 4
C601 C 0.4165(6) 0.6028(5) 0.0941(4) 0.034(3) Uani 0.38 1 d P A 4
H601 H 0.4104 0.5859 0.0737 0.041 Uiso 0.38 1 calc PR A 4
C701 C 0.4715(6) 0.6179(7) 0.1039(4) 0.042(3) Uani 0.38 1 d P A 4
H701 H 0.5010 0.6118 0.0896 0.050 Uiso 0.38 1 calc PR A 4
C801 C 0.4799(7) 0.6415(7) 0.1345(5) 0.039(4) Uani 0.38 1 d P A 4
H801 H 0.5151 0.6526 0.1406 0.047 Uiso 0.38 1 calc PR A 4
C901 C 0.4368(5) 0.6487(5) 0.1563(3) 0.034(3) Uani 0.38 1 d P A 4
H901 H 0.4431 0.6632 0.1773 0.041 Uiso 0.38 1 calc PR A 4
C001 C 0.3836(5) 0.6342(4) 0.1466(3) 0.027(2) Uani 0.38 1 d P A 4
H001 H 0.3548 0.6386 0.1615 0.033 Uiso 0.38 1 calc PR A 4
C101 C 0.4423(9) 0.7369(8) -0.0683(4) 0.080 Uiso 0.38 1 d PD C 4
H10A H 0.4766 0.7465 -0.0786 0.120 Uiso 0.38 1 calc PR C 4
H10B H 0.4128 0.7426 -0.0837 0.120 Uiso 0.38 1 calc PR C 4
H10C H 0.4432 0.6990 -0.0617 0.120 Uiso 0.38 1 calc PR C 4
C102 C 0.4335(9) 0.7725(6) -0.0383(3) 0.080 Uiso 0.38 1 d PD C 4
H10D H 0.4668 0.7943 -0.0394 0.096 Uiso 0.38 1 calc PR C 4
H10E H 0.4053 0.7967 -0.0470 0.096 Uiso 0.38 1 calc PR C 4
O1 O 0.4220(6) 0.7777(5) -0.0038(3) 0.080 Uiso 0.38 1 d PD C 4
C103 C 0.4101(10) 0.7125(7) 0.0000(4) 0.080 Uiso 0.38 1 d PD C 4
H10F H 0.3771 0.7043 -0.0125 0.096 Uiso 0.38 1 calc PR C 4
H10G H 0.4401 0.6931 -0.0107 0.096 Uiso 0.38 1 calc PR C 4
C104 C 0.4031(9) 0.6883(8) 0.0339(4) 0.080 Uiso 0.38 1 d PD C 4
H10H H 0.4384 0.6851 0.0444 0.120 Uiso 0.38 1 calc PR C 4
H10I H 0.3867 0.6525 0.0321 0.120 Uiso 0.38 1 calc PR C 4
H10J H 0.3798 0.7117 0.0469 0.120 Uiso 0.38 1 calc PR C 4
C11 C 0.22255(17) 0.72147(16) 0.02781(9) 0.0236(8) Uani 1 1 d . . .
C12 C 0.1862(2) 0.76450(18) 0.03489(10) 0.0317(9) Uani 1 1 d . . .
H12 H 0.1485 0.7580 0.0353 0.038 Uiso 1 1 calc R . .
C13 C 0.2063(2) 0.81685(18) 0.04134(10) 0.0360(11) Uani 1 1 d . . .
H13 H 0.1820 0.8454 0.0459 0.043 Uiso 1 1 calc R . .
C14 C 0.2622(2) 0.82659(19) 0.04095(11) 0.0395(11) Uani 1 1 d . . .
H14 H 0.2754 0.8615 0.0459 0.047 Uiso 1 1 calc R . .
C15 C 0.2986(2) 0.78497(19) 0.03323(11) 0.0377(11) Uani 1 1 d . . .
H15 H 0.3362 0.7920 0.0325 0.045 Uiso 1 1 calc R . .
C16 C 0.27882(18) 0.73222(17) 0.02652(10) 0.0294(9) Uani 1 1 d . . .
H16 H 0.3033 0.7042 0.0212 0.035 Uiso 1 1 calc R . .
C17 C 0.30335(17) 0.54336(17) -0.01496(9) 0.0259(9) Uani 1 1 d . . .
C18 C 0.31086(18) 0.49091(17) -0.02785(10) 0.0273(9) Uani 1 1 d . . .
H18 H 0.2804 0.4705 -0.0345 0.033 Uiso 1 1 calc R . .
C19 C 0.3631(2) 0.4684(2) -0.03101(11) 0.0377(11) Uani 1 1 d . . .
H19 H 0.3669 0.4325 -0.0386 0.045 Uiso 1 1 calc R . .
C20 C 0.4095(2) 0.4987(2) -0.02294(12) 0.0427(12) Uani 1 1 d . . .
H20 H 0.4444 0.4834 -0.0249 0.051 Uiso 1 1 calc R . .
C21 C 0.40282(19) 0.5515(2) -0.01201(12) 0.0410(12) Uani 1 1 d . . .
H21 H 0.4337 0.5727 -0.0073 0.049 Uiso 1 1 calc R . .
C22 C 0.35082(18) 0.5741(2) -0.00774(11) 0.0353(10) Uani 1 1 d . . .
H22 H 0.3474 0.6099 0.0000 0.042 Uiso 1 1 calc R . .
C23 C 0.11668(15) 0.47485(15) 0.02718(10) 0.0214(8) Uani 1 1 d . . .
C24 C 0.11267(17) 0.43829(17) 0.00034(10) 0.0264(9) Uani 1 1 d . . .
H24 H 0.1300 0.4465 -0.0196 0.032 Uiso 1 1 calc R . .
C25 C 0.08305(18) 0.39009(18) 0.00349(11) 0.0310(9) Uani 1 1 d . . .
H25 H 0.0805 0.3660 -0.0143 0.037 Uiso 1 1 calc R . .
C26 C 0.05695(18) 0.37754(18) 0.03332(11) 0.0318(10) Uani 1 1 d . . .
H26 H 0.0377 0.3447 0.0356 0.038 Uiso 1 1 calc R . .
C27 C 0.05988(18) 0.41421(18) 0.05952(11) 0.0315(9) Uani 1 1 d . . .
H27 H 0.0420 0.4061 0.0793 0.038 Uiso 1 1 calc R . .
C28 C 0.08920(17) 0.46299(17) 0.05670(10) 0.0260(8) Uani 1 1 d . . .
H28 H 0.0905 0.4876 0.0744 0.031 Uiso 1 1 calc R . .
C29 C 0.09089(16) 0.62816(17) -0.05326(10) 0.0242(8) Uani 1 1 d . . .
C30 C 0.09132(17) 0.58361(18) -0.07498(10) 0.0280(9) Uani 1 1 d . . .
H30 H 0.1047 0.5498 -0.0678 0.034 Uiso 1 1 calc R . .
C31 C 0.07207(17) 0.58899(19) -0.10729(10) 0.0297(9) Uani 1 1 d . . .
H31 H 0.0726 0.5589 -0.1215 0.036 Uiso 1 1 calc R . .
C32 C 0.05211(17) 0.63914(19) -0.11821(10) 0.0319(10) Uani 1 1 d . . .
H32 H 0.0400 0.6433 -0.1399 0.038 Uiso 1 1 calc R . .
C33 C 0.05046(17) 0.68292(18) -0.09634(11) 0.0310(9) Uani 1 1 d . . .
H33 H 0.0364 0.7164 -0.1035 0.037 Uiso 1 1 calc R . .
C34 C 0.06935(16) 0.67814(17) -0.06374(10) 0.0272(9) Uani 1 1 d . . .
H34 H 0.0675 0.7079 -0.0493 0.033 Uiso 1 1 calc R . .
C35 C 0.28997(16) 0.65133(16) 0.09830(10) 0.0250(8) Uani 1 1 d . A .
H35A H 0.2966 0.6645 0.0760 0.030 Uiso 1 1 calc R . .
H35B H 0.3024 0.6795 0.1136 0.030 Uiso 1 1 calc R . .
C36 C 0.21196(18) 0.60427(15) 0.14489(9) 0.0251(8) Uani 1 1 d . A .
H36A H 0.2475 0.6072 0.1557 0.030 Uiso 1 1 calc R . .
H36B H 0.1854 0.6232 0.1587 0.030 Uiso 1 1 calc R . .
C37 C 0.23721(16) 0.51323(15) 0.12651(9) 0.0220(8) Uani 1 1 d . A .
H37A H 0.2274 0.4749 0.1295 0.026 Uiso 1 1 calc R . .
H37B H 0.2729 0.5189 0.1367 0.026 Uiso 1 1 calc R . .
C38 C 0.31277(16) 0.55805(16) 0.07906(10) 0.0231(8) Uani 1 1 d . A .
H38A H 0.3395 0.5290 0.0824 0.028 Uiso 1 1 calc R . .
H38B H 0.3187 0.5733 0.0571 0.028 Uiso 1 1 calc R . .
C39 C 0.19170(17) 0.71106(16) 0.11360(10) 0.0248(8) Uani 1 1 d . . .
H39 H 0.2064 0.7351 0.0962 0.030 Uiso 1 1 calc R . .
C40 C 0.12968(17) 0.71679(16) 0.11256(11) 0.0293(9) Uani 1 1 d . . .
H40A H 0.1135 0.6915 0.1284 0.035 Uiso 1 1 calc R . .
H40B H 0.1166 0.7067 0.0907 0.035 Uiso 1 1 calc R . .
C41 C 0.1108(2) 0.77533(18) 0.12057(12) 0.0367(10) Uani 1 1 d . . .
H41A H 0.1219 0.7997 0.1027 0.044 Uiso 1 1 calc R . .
H41B H 0.0710 0.7761 0.1218 0.044 Uiso 1 1 calc R . .
C42 C 0.1346(2) 0.79620(19) 0.15307(13) 0.0410(11) Uani 1 1 d . . .
H42A H 0.1240 0.8343 0.1563 0.049 Uiso 1 1 calc R . .
H42B H 0.1196 0.7749 0.1713 0.049 Uiso 1 1 calc R . .
C43 C 0.1964(2) 0.79178(18) 0.15326(12) 0.0375(11) Uani 1 1 d . . .
H43A H 0.2104 0.8038 0.1746 0.045 Uiso 1 1 calc R . .
H43B H 0.2116 0.8157 0.1363 0.045 Uiso 1 1 calc R . .
C44 C 0.2148(2) 0.73228(16) 0.14677(10) 0.0310(9) Uani 1 1 d . . .
H44A H 0.2021 0.7089 0.1647 0.037 Uiso 1 1 calc R . .
H44B H 0.2546 0.7306 0.1463 0.037 Uiso 1 1 calc R . .
C45 C 0.14347(16) 0.52958(16) 0.14965(9) 0.0222(8) Uani 1 1 d . A .
C46 C 0.12743(17) 0.47477(16) 0.14347(10) 0.0259(8) Uani 1 1 d . . .
H46 H 0.1527 0.4502 0.1345 0.031 Uiso 1 1 calc R A .
C47 C 0.07468(18) 0.45712(18) 0.15050(10) 0.0301(9) Uani 1 1 d . A .
H47 H 0.0649 0.4209 0.1459 0.036 Uiso 1 1 calc R . .
C48 C 0.03615(19) 0.4920(2) 0.16421(12) 0.0369(10) Uani 1 1 d . . .
H48 H 0.0008 0.4798 0.1690 0.044 Uiso 1 1 calc R A .
C49 C 0.05145(18) 0.54592(19) 0.17073(11) 0.0342(10) Uani 1 1 d . A .
H49 H 0.0260 0.5699 0.1800 0.041 Uiso 1 1 calc R . .
C50 C 0.10379(18) 0.56460(17) 0.16367(10) 0.0279(9) Uani 1 1 d . . .
H50 H 0.1129 0.6009 0.1683 0.033 Uiso 1 1 calc R A .
C51 C 0.25193(16) 0.46059(15) 0.05969(10) 0.0223(8) Uani 1 1 d . . .
H51 H 0.2375 0.4656 0.0372 0.027 Uiso 1 1 calc R . .
C52 C 0.21697(17) 0.41542(15) 0.07534(10) 0.0238(8) Uani 1 1 d . . .
H52A H 0.2304 0.4076 0.0975 0.029 Uiso 1 1 calc R . .
H52B H 0.1792 0.4279 0.0772 0.029 Uiso 1 1 calc R . .
C53 C 0.21892(18) 0.36319(16) 0.05455(10) 0.0289(9) Uani 1 1 d . . .
H53A H 0.1970 0.3349 0.0652 0.035 Uiso 1 1 calc R . .
H53B H 0.2031 0.3705 0.0329 0.035 Uiso 1 1 calc R . .
C54 C 0.27702(19) 0.34270(17) 0.05032(11) 0.0312(9) Uani 1 1 d . . .
H54A H 0.2771 0.3108 0.0359 0.037 Uiso 1 1 calc R . .
H54B H 0.2915 0.3315 0.0717 0.037 Uiso 1 1 calc R . .
C55 C 0.31348(18) 0.38704(17) 0.03562(10) 0.0287(9) Uani 1 1 d . . .
H55A H 0.3019 0.3942 0.0130 0.034 Uiso 1 1 calc R . .
H55B H 0.3511 0.3738 0.0349 0.034 Uiso 1 1 calc R . .
C56 C 0.31165(17) 0.44091(16) 0.05536(10) 0.0252(8) Uani 1 1 d . . .
H56A H 0.3327 0.4689 0.0438 0.030 Uiso 1 1 calc R . .
H56B H 0.3282 0.4353 0.0770 0.030 Uiso 1 1 calc R . .
C57 C 0.0042(2) 0.6166(3) 0.09919(15) 0.0559(15) Uani 1 1 d . . .
H57A H 0.0052 0.6370 0.1195 0.084 Uiso 1 1 calc R A .
H57B H -0.0154 0.5827 0.1027 0.084 Uiso 1 1 calc R . .
H57C H -0.0142 0.6378 0.0825 0.084 Uiso 1 1 calc R . .
C58 C 0.05999(18) 0.60456(18) 0.08845(11) 0.0297(9) Uani 1 1 d . A .
B1 B 0.14791(12) 0.93077(11) 0.09340(7) 0.0422(14) Uani 1 1 d D . .
F1 F 0.1127(2) 0.9613(2) 0.11267(11) 0.1091(19) Uani 1 1 d D . .
F2 F 0.11644(11) 0.89440(10) 0.07556(6) 0.0387(6) Uani 1 1 d D . .
F3 F 0.18591(12) 0.90500(11) 0.11325(7) 0.0483(7) Uani 1 1 d D . .
F4 F 0.1754(2) 0.9640(2) 0.07145(9) 0.113(2) Uani 1 1 d D . .
B2 B 0.0000 0.2500 -0.03079(9) 0.0444(15) Uani 1.25 2 d SPD . .
F5 F 0.0000 0.2500 0.00326(10) 0.116(2) Uani 1.25 2 d SPD . .
F6 F 0.0083(3) 0.19527(12) -0.03815(17) 0.0772(18) Uani 0.63 1 d PD . .
F7 F -0.0437(2) 0.2690(4) -0.04900(16) 0.090(2) Uani 0.63 1 d PD . .
F8 F 0.04904(18) 0.2748(3) -0.0386(2) 0.094(2) Uani 0.63 1 d PD . .

loop_
_atom_site_aniso_label
_atom_site_aniso_U_11
_atom_site_aniso_U_22
_atom_site_aniso_U_33
_atom_site_aniso_U_23
_atom_site_aniso_U_13
_atom_site_aniso_U_12
Ni1 0.0193(3) 0.0181(2) 0.0164(3) -0.00001(17) -0.00272(18) 0.00004(18)
P1 0.0237(5) 0.0208(5) 0.0177(5) 0.0018(4) -0.0015(4) -0.0026(4)
P2 0.0206(5) 0.0206(5) 0.0168(5) 0.0002(4) -0.0015(4) -0.0026(4)
P3 0.0227(5) 0.0169(5) 0.0188(5) 0.0003(4) -0.0041(4) 0.0008(4)
P4 0.0203(5) 0.0170(5) 0.0196(5) 0.0003(4) -0.0028(4) 0.0003(4)
N1 0.0341(19) 0.0259(17) 0.0204(17) 0.0061(13) -0.0093(14) -0.0068(15)
N2 0.0248(17) 0.0236(17) 0.0308(19) -0.0056(14) 0.0063(14) -0.0053(14)
N3 0.0254(18) 0.0173(16) 0.0319(19) -0.0013(13) -0.0089(14) 0.0014(13)
N4 0.0328(18) 0.0174(16) 0.0193(16) -0.0015(12) -0.0001(13) -0.0012(13)
N5 0.0230(18) 0.0235(17) 0.0224(17) -0.0009(13) -0.0016(13) 0.0011(13)
C1 0.031(2) 0.027(2) 0.024(2) 0.0065(16) -0.0092(17) -0.0038(17)
C2 0.028(2) 0.025(2) 0.024(2) -0.0014(16) 0.0045(16) -0.0052(16)
C3 0.026(2) 0.025(2) 0.025(2) -0.0018(16) -0.0001(16) -0.0038(16)
C4 0.027(2) 0.027(2) 0.0208(19) 0.0042(16) -0.0071(16) -0.0037(16)
C5 0.011(6) 0.019(4) 0.027(7) -0.012(5) 0.002(4) 0.003(4)
C6 0.025(3) 0.039(4) 0.033(4) 0.005(3) -0.005(3) -0.006(3)
C7 0.027(4) 0.049(5) 0.035(4) 0.007(3) 0.004(3) -0.010(3)
C8 0.021(4) 0.030(4) 0.050(6) -0.002(4) -0.009(4) -0.001(3)
C9 0.024(4) 0.038(5) 0.041(5) 0.009(4) -0.009(3) 0.006(4)
C10 0.026(3) 0.032(4) 0.031(4) 0.007(3) -0.004(3) 0.003(3)
C501 0.018(9) 0.019(6) 0.035(12) -0.011(9) 0.012(8) 0.007(6)
C601 0.034(8) 0.025(6) 0.044(8) -0.008(6) -0.007(6) 0.006(5)
C701 0.016(6) 0.054(9) 0.056(10) -0.011(8) 0.005(6) 0.007(6)
C801 0.033(9) 0.031(9) 0.052(11) 0.000(9) -0.003(7) 0.001(7)
C901 0.027(6) 0.041(7) 0.036(6) 0.003(5) -0.010(5) -0.003(5)
C001 0.029(6) 0.027(6) 0.025(6) 0.002(4) -0.009(5) 0.002(5)
C11 0.033(2) 0.0210(19) 0.0167(18) 0.0053(15) -0.0050(15) -0.0047(16)
C12 0.042(3) 0.030(2) 0.023(2) 0.0012(17) -0.0004(18) 0.0008(19)
C13 0.060(3) 0.024(2) 0.024(2) 0.0035(17) -0.003(2) 0.004(2)
C14 0.063(3) 0.025(2) 0.030(2) 0.0029(18) -0.009(2) -0.013(2)
C15 0.045(3) 0.037(3) 0.031(2) 0.0056(19) -0.010(2) -0.016(2)
C16 0.035(2) 0.027(2) 0.027(2) 0.0040(17) -0.0034(17) -0.0036(18)
C17 0.028(2) 0.034(2) 0.0161(18) 0.0019(16) 0.0033(15) -0.0014(17)
C18 0.031(2) 0.030(2) 0.021(2) 0.0053(16) 0.0039(16) -0.0003(17)
C19 0.042(3) 0.039(3) 0.032(2) 0.015(2) 0.009(2) 0.011(2)
C20 0.030(2) 0.067(4) 0.031(2) 0.020(2) 0.0035(19) 0.010(2)
C21 0.026(2) 0.065(3) 0.032(2) 0.005(2) -0.0005(19) -0.005(2)
C22 0.030(2) 0.048(3) 0.027(2) -0.006(2) 0.0020(18) -0.006(2)
C23 0.0197(18) 0.0212(19) 0.0234(19) 0.0009(15) -0.0016(15) -0.0025(15)
C24 0.028(2) 0.028(2) 0.023(2) 0.0001(16) 0.0020(16) -0.0047(17)
C25 0.030(2) 0.030(2) 0.033(2) -0.0073(18) -0.0006(18) -0.0059(18)
C26 0.028(2) 0.027(2) 0.040(2) 0.0017(18) 0.0048(18) -0.0073(17)
C27 0.029(2) 0.032(2) 0.033(2) 0.0045(18) 0.0098(18) -0.0041(18)
C28 0.028(2) 0.024(2) 0.026(2) 0.0011(16) 0.0030(16) 0.0003(16)
C29 0.0192(18) 0.033(2) 0.0205(19) 0.0066(16) -0.0021(15) -0.0025(16)
C30 0.025(2) 0.032(2) 0.027(2) 0.0060(17) -0.0049(16) 0.0012(17)
C31 0.025(2) 0.040(2) 0.025(2) 0.0013(18) -0.0011(16) 0.0006(18)
C32 0.027(2) 0.046(3) 0.023(2) 0.0098(18) -0.0020(17) -0.0013(19)
C33 0.027(2) 0.035(2) 0.031(2) 0.0143(18) -0.0060(17) -0.0013(18)
C34 0.023(2) 0.029(2) 0.029(2) 0.0046(17) -0.0012(16) -0.0032(17)
C35 0.025(2) 0.0189(19) 0.031(2) 0.0011(16) -0.0067(16) -0.0016(15)
C36 0.037(2) 0.0183(19) 0.0199(19) -0.0001(15) -0.0021(16) -0.0045(16)
C37 0.025(2) 0.0198(18) 0.0210(19) 0.0007(15) -0.0052(15) -0.0019(15)
C38 0.0206(19) 0.0209(19) 0.028(2) -0.0020(15) -0.0046(16) 0.0018(15)
C39 0.035(2) 0.0174(18) 0.022(2) 0.0024(15) -0.0023(16) 0.0040(16)
C40 0.032(2) 0.021(2) 0.035(2) -0.0003(17) -0.0012(18) 0.0018(17)
C41 0.037(2) 0.026(2) 0.048(3) 0.002(2) 0.005(2) 0.0080(19)
C42 0.050(3) 0.022(2) 0.051(3) -0.006(2) 0.011(2) 0.003(2)
C43 0.058(3) 0.022(2) 0.032(2) -0.0033(18) -0.001(2) 0.002(2)
C44 0.047(3) 0.021(2) 0.026(2) -0.0019(16) -0.0039(19) 0.0015(18)
C45 0.029(2) 0.0227(19) 0.0152(18) 0.0020(14) -0.0026(15) 0.0015(16)
C46 0.034(2) 0.0212(19) 0.022(2) -0.0016(15) 0.0014(16) 0.0009(17)
C47 0.035(2) 0.027(2) 0.028(2) -0.0010(17) -0.0017(18) -0.0029(18)
C48 0.028(2) 0.045(3) 0.037(3) -0.003(2) 0.0022(19) -0.004(2)
C49 0.031(2) 0.036(2) 0.035(2) -0.0007(19) 0.0023(19) 0.0071(19)
C50 0.036(2) 0.022(2) 0.026(2) -0.0008(16) -0.0003(17) 0.0038(17)
C51 0.026(2) 0.0174(18) 0.0238(19) -0.0014(15) -0.0011(15) -0.0001(15)
C52 0.027(2) 0.0175(18) 0.027(2) -0.0006(15) 0.0033(16) -0.0025(15)
C53 0.041(2) 0.021(2) 0.025(2) -0.0008(16) -0.0024(18) -0.0026(17)
C54 0.045(3) 0.021(2) 0.027(2) -0.0012(16) 0.0070(19) -0.0005(18)
C55 0.036(2) 0.024(2) 0.027(2) 0.0002(17) 0.0062(17) 0.0028(17)
C56 0.030(2) 0.022(2) 0.023(2) 0.0007(15) 0.0051(16) 0.0004(16)
C57 0.032(3) 0.078(4) 0.058(4) 0.013(3) 0.012(2) 0.015(3)
C58 0.028(2) 0.031(2) 0.030(2) 0.0034(17) -0.0034(18) 0.0022(18)
B1 0.080(4) 0.023(2) 0.024(3) 0.000(2) -0.012(3) -0.004(3)
F1 0.145(4) 0.096(3) 0.086(3) -0.060(3) -0.042(3) 0.054(3)
F2 0.0416(15) 0.0342(14) 0.0405(15) -0.0035(11) 0.0052(12) -0.0088(12)
F3 0.0621(19) 0.0388(15) 0.0440(16) 0.0144(13) -0.0105(14) -0.0040(14)
F4 0.147(4) 0.127(4) 0.065(2) 0.064(2) -0.066(3) -0.112(3)
B2 0.039(3) 0.052(4) 0.042(4) 0.000 0.000 -0.004(3)
F5 0.205(7) 0.093(4) 0.050(3) 0.000 0.000 0.025(4)
F6 0.078(4) 0.060(4) 0.094(5) -0.026(3) 0.002(4) -0.006(3)
F7 0.065(4) 0.131(7) 0.075(5) 0.005(5) -0.014(3) 0.018(5)
F8 0.054(4) 0.072(5) 0.154(7) -0.011(5) 0.015(4) -0.015(3)

loop_
_atom_type_symbol
_atom_type_description
_atom_type_scat_dispersion_real
_atom_type_scat_dispersion_imag
_atom_type_scat_source
C C 0.0033 0.0016 'International Tables Vol C Tables 4.2.6.8 and 6.1.1.4'
H H 0.0000 0.0000 'International Tables Vol C Tables 4.2.6.8 and 6.1.1.4'
N N 0.0061 0.0033 'International Tables Vol C Tables 4.2.6.8 and 6.1.1.4'
O O 0.0106 0.0060 'International Tables Vol C Tables 4.2.6.8 and 6.1.1.4'
B B 0.0013 0.0007 'International Tables Vol C Tables 4.2.6.8 and 6.1.1.4'
F F 0.0171 0.0103 'International Tables Vol C Tables 4.2.6.8 and 6.1.1.4'
P P 0.1023 0.0942 'International Tables Vol C Tables 4.2.6.8 and 6.1.1.4'
Ni Ni 0.3393 1.1124 'International Tables Vol C Tables 4.2.6.8 and 6.1.1.4'

loop_
_geom_angle_atom_site_label_1
_geom_angle_atom_site_label_2
_geom_angle_atom_site_label_3
_geom_angle
_geom_angle_site_symmetry_1
_geom_angle_site_symmetry_3
N5 Ni1 P2 89.14(10) . .
N5 Ni1 P3 93.33(10) . .
P2 Ni1 P3 177.50(4) . .
N5 Ni1 P4 124.28(10) . .
P2 Ni1 P4 96.17(4) . .
P3 Ni1 P4 82.77(4) . .
N5 Ni1 P1 109.55(10) . .
P2 Ni1 P1 81.46(4) . .
P3 Ni1 P1 97.32(4) . .
P4 Ni1 P1 126.11(4) . .
N5 Ni1 N2 141.05(11) . .
P2 Ni1 N2 54.95(6) . .
P3 Ni1 N2 122.57(7) . .
P4 Ni1 N2 78.83(7) . .
P1 Ni1 N2 55.84(7) . .
N5 Ni1 N4 78.79(11) . .
P2 Ni1 N4 126.42(6) . .
P3 Ni1 N4 54.62(6) . .
P4 Ni1 N4 53.97(6) . .
P1 Ni1 N4 151.71(6) . .
N2 Ni1 N4 132.67(8) . .
N5 Ni1 N3 133.52(11) . .
P2 Ni1 N3 132.40(6) . .
P3 Ni1 N3 45.51(6) . .
P4 Ni1 N3 46.16(5) . .
P1 Ni1 N3 98.18(6) . .
N2 Ni1 N3 85.40(8) . .
N4 Ni1 N3 60.72(8) . .
N5 Ni1 N1 83.37(11) . .
P2 Ni1 N1 44.58(6) . .
P3 Ni1 N1 135.33(6) . .
P4 Ni1 N1 134.81(6) . .
P1 Ni1 N1 44.29(6) . .
N2 Ni1 N1 61.03(8) . .
N4 Ni1 N1 160.38(8) . .
N3 Ni1 N1 138.89(8) . .
C11 P1 C2 103.61(18) . .
C11 P1 C1 100.11(18) . .
C2 P1 C1 101.24(19) . .
C11 P1 Ni1 124.31(12) . .
C2 P1 Ni1 110.52(13) . .
C1 P1 Ni1 114.17(14) . .
C23 P2 C4 98.32(18) . .
C23 P2 C3 106.71(18) . .
C4 P2 C3 102.76(19) . .
C23 P2 Ni1 121.93(13) . .
C4 P2 Ni1 111.43(14) . .
C3 P2 Ni1 113.18(13) . .
C35 P3 C39 101.76(18) . .
C35 P3 C36 103.04(19) . .
C39 P3 C36 103.59(18) . .
C35 P3 Ni1 110.97(14) . .
C39 P3 Ni1 122.95(13) . .
C36 P3 Ni1 112.34(12) . .
C38 P4 C51 102.48(17) . .
C38 P4 C37 100.59(18) . .
C51 P4 C37 106.78(17) . .
C38 P4 Ni1 109.49(13) . .
C51 P4 Ni1 121.39(13) . .
C37 P4 Ni1 113.59(13) . .
C29 N1 C4 117.5(3) . .
C29 N1 C1 119.8(3) . .
C4 N1 C1 115.3(3) . .
C29 N1 Ni1 174.2(3) . .
C4 N1 Ni1 60.31(19) . .
C1 N1 Ni1 64.96(19) . .
C17 N2 C3 119.5(3) . .
C17 N2 C2 119.4(3) . .
C3 N2 C2 111.8(3) . .
C17 N2 Ni1 136.7(2) . .
C3 N2 Ni1 80.1(2) . .
C2 N2 Ni1 79.9(2) . .
C501 N3 C38 122.4(9) . .
C501 N3 C35 110.5(11) . .
C38 N3 C35 114.3(3) . .
C501 N3 C5 19.4(8) . .
C38 N3 C5 107.5(5) . .
C35 N3 C5 111.3(6) . .
C501 N3 Ni1 169.7(11) . .
C38 N3 Ni1 61.18(19) . .
C35 N3 Ni1 60.91(19) . .
C5 N3 Ni1 154.4(5) . .
C45 N4 C36 121.5(3) . .
C45 N4 C37 122.9(3) . .
C36 N4 C37 113.6(3) . .
C45 N4 Ni1 99.4(2) . .
C36 N4 Ni1 77.0(2) . .
C37 N4 Ni1 79.0(2) . .
C58 N5 Ni1 174.3(3) . .
N1 C1 P1 109.7(3) . .
N2 C2 P1 113.3(3) . .
N2 C3 P2 111.2(3) . .
N1 C4 P2 112.0(3) . .
C10 C5 C6 120.2(10) . .
C10 C5 N3 117.0(9) . .
C6 C5 N3 122.5(10) . .
C7 C6 C5 119.8(8) . .
C6 C7 C8 119.5(7) . .
C9 C8 C7 119.7(8) . .
C8 C9 C10 121.0(8) . .
C5 C10 C9 119.8(8) . .
F10 B3 F11 109.43(13) . .
F10 B3 F12 109.51(13) . .
F11 B3 F12 109.53(13) . .
F10 B3 F9 109.38(13) . .
F11 B3 F9 109.55(13) . .
F12 B3 F9 109.42(13) . .
F11 F11 B3 109.3(7) 4_665 .
N3 C501 C001 124.7(15) . .
N3 C501 C601 116.2(17) . .
C001 C501 C601 119(2) . .
C501 C601 C701 119.4(17) . .
C801 C701 C601 119.3(14) . .
C701 C801 C901 120.8(16) . .
C801 C901 C001 119.5(13) . .
C501 C001 C901 121.6(14) . .
O1 C102 C101 149.9(14) . .
C102 O1 C103 92.3(8) . .
C104 C103 O1 119.4(16) . .
C16 C11 C12 119.2(4) . .
C16 C11 P1 122.1(3) . .
C12 C11 P1 118.6(3) . .
C13 C12 C11 120.1(4) . .
C14 C13 C12 120.2(4) . .
C13 C14 C15 120.6(4) . .
C14 C15 C16 119.7(4) . .
C11 C16 C15 120.2(4) . .
C18 C17 C22 117.2(4) . .
C18 C17 N2 122.4(4) . .
C22 C17 N2 120.1(4) . .
C19 C18 C17 121.1(4) . .
C20 C19 C18 120.9(5) . .
C21 C20 C19 118.5(4) . .
C20 C21 C22 121.3(5) . .
C21 C22 C17 120.8(5) . .
C28 C23 C24 119.6(4) . .
C28 C23 P2 121.1(3) . .
C24 C23 P2 118.9(3) . .
C25 C24 C23 120.2(4) . .
C24 C25 C26 120.2(4) . .
C27 C26 C25 119.6(4) . .
C26 C27 C28 120.9(4) . .
C27 C28 C23 119.5(4) . .
C34 C29 C30 119.5(4) . .
C34 C29 N1 121.5(4) . .
C30 C29 N1 119.0(4) . .
C31 C30 C29 120.9(4) . .
C32 C31 C30 119.9(4) . .
C33 C32 C31 119.0(4) . .
C32 C33 C34 121.7(4) . .
C29 C34 C33 118.9(4) . .
N3 C35 P3 112.6(3) . .
N4 C36 P3 115.3(3) . .
N4 C37 P4 113.3(3) . .
N3 C38 P4 113.2(3) . .
C40 C39 C44 110.9(3) . .
C40 C39 P3 113.2(3) . .
C44 C39 P3 112.1(3) . .
C39 C40 C41 112.2(4) . .
C42 C41 C40 112.2(4) . .
C43 C42 C41 111.1(4) . .
C42 C43 C44 110.9(4) . .
C43 C44 C39 110.9(3) . .
N4 C45 C50 122.0(4) . .
N4 C45 C46 121.0(3) . .
C50 C45 C46 117.0(4) . .
C47 C46 C45 120.9(4) . .
C48 C47 C46 121.4(4) . .
C47 C48 C49 118.4(4) . .
C50 C49 C48 121.3(4) . .
C49 C50 C45 121.1(4) . .
C52 C51 C56 110.4(3) . .
C52 C51 P4 112.1(3) . .
C56 C51 P4 116.0(3) . .
C53 C52 C51 110.8(3) . .
C54 C53 C52 111.5(3) . .
C53 C54 C55 110.9(3) . .
C54 C55 C56 112.8(3) . .
C55 C56 C51 110.6(3) . .
N5 C58 C57 178.1(5) . .
F4 B1 F2 108.2(3) . .
F4 B1 F3 108.5(3) . .
F2 B1 F3 112.7(3) . .
F4 B1 F1 110.5(4) . .
F2 B1 F1 107.2(3) . .
F3 B1 F1 109.7(3) . .
F7 B2 F7 115.2(7) . 4
F7 B2 F5 122.4(3) . .
F7 B2 F5 122.4(3) 4 .
F7 B2 F8 113.6(5) . .
F7 B2 F8 49.7(4) 4 .
F5 B2 F8 103.3(4) . .
F7 B2 F8 49.7(4) . 4
F7 B2 F8 113.6(5) 4 4
F5 B2 F8 103.3(4) . 4
F8 B2 F8 153.4(8) . 4
F7 B2 F6 108.9(5) . .
F7 B2 F6 56.3(5) 4 .
F5 B2 F6 102.4(3) . .
F8 B2 F6 104.3(4) . .
F8 B2 F6 69.7(4) 4 .
F7 B2 F6 56.3(5) . 4
F7 B2 F6 108.9(5) 4 4
F5 B2 F6 102.4(3) . 4
F8 B2 F6 69.7(4) . 4
F8 B2 F6 104.3(4) 4 4
F6 B2 F6 155.1(7) . 4
F7 F6 B2 61.6(2) 4 .
F7 F6 F8 105.9(4) 4 4
B2 F6 F8 55.0(2) . 4
F8 F7 F6 124.9(4) 4 4
F8 F7 B2 65.3(2) 4 .
F6 F7 B2 62.1(2) 4 .
F7 F8 B2 65.0(2) 4 .
F7 F8 F6 109.3(5) 4 4
B2 F8 F6 55.3(2) . 4

loop_
_geom_bond_atom_site_label_1
_geom_bond_atom_site_label_2
_geom_bond_distance
_geom_bond_site_symmetry_2
Ni1 N5 2.004(3) .
Ni1 P2 2.2090(10) .
Ni1 P3 2.2230(10) .
Ni1 P4 2.2521(10) .
Ni1 P1 2.2695(11) .
Ni1 N2 3.336(3) .
Ni1 N4 3.431(3) .
Ni1 N3 3.811(3) .
Ni1 N1 3.837(3) .
P1 C11 1.828(4) .
P1 C2 1.861(4) .
P1 C1 1.868(4) .
P2 C23 1.817(4) .
P2 C4 1.856(4) .
P2 C3 1.861(4) .
P3 C35 1.837(4) .
P3 C39 1.854(4) .
P3 C36 1.873(4) .
P4 C38 1.853(4) .
P4 C51 1.868(4) .
P4 C37 1.875(4) .
N1 C29 1.421(5) .
N1 C4 1.442(5) .
N1 C1 1.446(5) .
N2 C17 1.413(5) .
N2 C3 1.456(5) .
N2 C2 1.468(5) .
N3 C501 1.35(3) .
N3 C38 1.463(5) .
N3 C35 1.465(5) .
N3 C5 1.512(13) .
N4 C45 1.394(5) .
N4 C36 1.439(5) .
N4 C37 1.446(5) .
N5 C58 1.141(5) .
C5 C10 1.350(16) .
C5 C6 1.410(14) .
C6 C7 1.386(10) .
C7 C8 1.405(12) .
C8 C9 1.355(13) .
C9 C10 1.410(11) .
B3 F10 1.374(2) .
B3 F11 1.374(2) .
B3 F12 1.374(2) .
B3 F9 1.374(2) .
F11 F11 1.034(16) 4_665
C501 C001 1.38(3) .
C501 C601 1.393(18) .
C601 C701 1.44(2) .
C701 C801 1.38(2) .
C801 C901 1.38(2) .
C901 C001 1.397(15) .
C101 C102 1.501(2) .
C102 O1 1.426(14) .
O1 C103 1.619(15) .
C103 C104 1.499(2) .
C11 C16 1.394(6) .
C11 C12 1.400(6) .
C12 C13 1.389(6) .
C13 C14 1.380(7) .
C14 C15 1.381(7) .
C15 C16 1.397(6) .
C17 C18 1.389(6) .
C17 C22 1.406(6) .
C18 C19 1.389(6) .
C19 C20 1.388(7) .
C20 C21 1.368(8) .
C21 C22 1.389(7) .
C23 C28 1.395(6) .
C23 C24 1.404(6) .
C24 C25 1.382(6) .
C25 C26 1.394(6) .
C26 C27 1.384(6) .
C27 C28 1.389(6) .
C29 C34 1.390(6) .
C29 C30 1.393(6) .
C30 C31 1.391(6) .
C31 C32 1.385(6) .
C32 C33 1.383(7) .
C33 C34 1.397(6) .
C39 C40 1.515(6) .
C39 C44 1.540(6) .
C40 C41 1.531(6) .
C41 C42 1.520(7) .
C42 C43 1.508(7) .
C43 C44 1.537(6) .
C45 C50 1.406(6) .
C45 C46 1.411(5) .
C46 C47 1.382(6) .
C47 C48 1.380(6) .
C48 C49 1.387(7) .
C49 C50 1.381(6) .
C51 C52 1.526(5) .
C51 C56 1.539(5) .
C52 C53 1.522(5) .
C53 C54 1.508(6) .
C54 C55 1.517(6) .
C55 C56 1.533(5) .
C57 C58 1.454(6) .
B1 F4 1.3723(19) .
B1 F2 1.3732(18) .
B1 F3 1.3738(19) .
B1 F1 1.3747(19) .
B2 F7 1.371(2) .
B2 F7 1.371(2) 4
B2 F5 1.373(2) .
B2 F8 1.374(2) .
B2 F8 1.374(2) 4
B2 F6 1.379(2) .
B2 F6 1.379(2) 4
F6 F7 1.298(10) 4
F6 F8 1.573(8) 4
F7 F8 1.154(9) 4
F7 F6 1.298(10) 4
F8 F7 1.154(9) 4
F8 F6 1.573(8) 4
